data_7224334
loop_
_publ_author_name
'Suhonen, Aku'
'Kortelainen, Minna'
'Nauha, Elisa'
'Yliniemel\"a-Sipari, Sanna'
'Pihko, Petri M.'
'Nissinen, Maija'

_publ_section_title
;
 Conformational properties and folding analysis of a series of seven
 oligoamide foldamers
;
_journal_issue 11
_journal_name_full CrystEngComm
_journal_page_first 2005
_journal_paper_doi 10.1039/C5CE02458G
_journal_volume 18
_journal_year 2016
_chemical_formula_moiety 'C28 H23 N5 O4'
_chemical_formula_sum 'C28 H23 N5 O4'
_chemical_formula_weight 493.51
_chemical_name_systematic
; 
 ? 
;
_space_group_IT_number 15
_symmetry_cell_setting monoclinic
_symmetry_space_group_name_Hall '-C 2yc'
_symmetry_space_group_name_H-M 'C 1 2/c 1'
_atom_sites_solution_hydrogens geom
_atom_sites_solution_primary direct
_atom_sites_solution_secondary difmap
_audit_creation_method SHELXL-97
_audit_update_record
;
2015-11-12 deposited with the CCDC.
2016-02-12 downloaded from the CCDC.
;
_cell_angle_alpha 90.00
_cell_angle_beta 94.284(2)
_cell_angle_gamma 90.00
_cell_formula_units_Z 8
_cell_length_a 26.4407(11)
_cell_length_b 8.6348(3)
_cell_length_c 21.4502(10)
_cell_measurement_temperature 173(2)
_cell_volume 4883.6(3)
_computing_structure_refinement 'SHELXL-97 (Sheldrick, 1997)'
_computing_structure_solution 'SHELXS-97 (Sheldrick, 1990)'
_diffrn_ambient_temperature 173(2)
_diffrn_measured_fraction_theta_full 0.952
_diffrn_measured_fraction_theta_max 0.952
_diffrn_measurement_device_type 'KappaCCD, Cu, APEX II'
_diffrn_radiation_monochromator graphite
_diffrn_radiation_source 'fine-focus sealed tube'
_diffrn_radiation_type CuK\a
_diffrn_radiation_wavelength 1.54178
_diffrn_reflns_av_R_equivalents 0.0613
_diffrn_reflns_av_sigmaI/netI 0.0602
_diffrn_reflns_limit_h_max 31
_diffrn_reflns_limit_h_min -31
_diffrn_reflns_limit_k_max 9
_diffrn_reflns_limit_k_min -9
_diffrn_reflns_limit_l_max 25
_diffrn_reflns_limit_l_min -25
_diffrn_reflns_number 6571
_diffrn_reflns_theta_full 67.00
_diffrn_reflns_theta_max 67.00
_diffrn_reflns_theta_min 3.35
_exptl_absorpt_coefficient_mu 0.756
_exptl_absorpt_correction_T_max 0.9850
_exptl_absorpt_correction_T_min 0.8394
_exptl_absorpt_correction_type multi-scan
_exptl_absorpt_process_details
;
Denzo (otwinowski, Borek, Majewski & Minor, 2003) 
;
_exptl_crystal_colour colorless
_exptl_crystal_density_diffrn 1.342
_exptl_crystal_density_method 'not measured'
_exptl_crystal_description plate
_exptl_crystal_F_000 2064
_exptl_crystal_size_max 0.24
_exptl_crystal_size_mid 0.14
_exptl_crystal_size_min 0.02
_refine_diff_density_max 0.176
_refine_diff_density_min -0.204
_refine_diff_density_rms 0.046
_refine_ls_extinction_method none
_refine_ls_goodness_of_fit_ref 1.072
_refine_ls_hydrogen_treatment mixed
_refine_ls_matrix_type full
_refine_ls_number_parameters 347
_refine_ls_number_reflns 4156
_refine_ls_number_restraints 0
_refine_ls_restrained_S_all 1.072
_refine_ls_R_factor_all 0.0901
_refine_ls_R_factor_gt 0.0518
_refine_ls_shift/su_max 0.001
_refine_ls_shift/su_mean 0.000
_refine_ls_structure_factor_coef Fsqd
_refine_ls_weighting_details 'calc w=1/[\s^2^(Fo^2^)+(0.0516P)^2^+3.0661P] where P=(Fo^2^+2Fc^2^)/3'
_refine_ls_weighting_scheme calc
_refine_ls_wR_factor_gt 0.1129
_refine_ls_wR_factor_ref 0.1333
_reflns_number_gt 2796
_reflns_number_total 4156
_reflns_threshold_expression >2sigma(I)
_cod_data_source_file c5ce02458g2.cif
_cod_data_source_block 4-Form-II-S1
_cod_depositor_comments 'Adding full bibliography for 7224320--7224336.cif.'
_cod_original_sg_symbol_H-M C2/c
_cod_database_code 7224334

loop_
_symmetry_equiv_pos_as_xyz
'x, y, z'
'-x, y, -z+1/2'
'x+1/2, y+1/2, z'
'-x+1/2, y+1/2, -z+1/2'
'-x, -y, -z'
'x, -y, z-1/2'
'-x+1/2, -y+1/2, -z'
'x+1/2, -y+1/2, z-1/2'

loop_
_atom_site_label
_atom_site_type_symbol
_atom_site_fract_x
_atom_site_fract_y
_atom_site_fract_z
_atom_site_U_iso_or_equiv
_atom_site_adp_type
_atom_site_occupancy
_atom_site_symmetry_multiplicity
_atom_site_calc_flag
_atom_site_refinement_flags
O1 O -0.00656(7) 0.1788(2) 1.13278(10) 0.0567(5) Uani 1 1 d .
O2 O 0.15347(7) 0.4194(2) 1.14495(9) 0.0471(5) Uani 1 1 d .
O3 O 0.22157(8) 0.2509(2) 0.84172(9) 0.0637(6) Uani 1 1 d .
O4 O 0.15591(6) -0.08070(19) 1.00832(7) 0.0392(4) Uani 1 1 d .
N1 N 0.06749(8) 0.2790(3) 1.17325(11) 0.0445(6) Uani 1 1 d .
H1N H 0.0883(11) 0.360(3) 1.1720(13) 0.053 Uiso 1 1 d .
N2 N 0.14827(8) 0.1769(2) 1.10186(10) 0.0389(5) Uani 1 1 d .
H2N H 0.1584(10) 0.123(3) 1.0699(13) 0.047 Uiso 1 1 d .
N3 N 0.18996(8) 0.0718(3) 0.90761(10) 0.0426(6) Uani 1 1 d .
H3N H 0.1804(11) 0.065(3) 0.9453(14) 0.051 Uiso 1 1 d .
N4 N 0.10783(8) -0.1369(2) 0.91900(10) 0.0398(5) Uani 1 1 d .
H4N H 0.0785(11) -0.165(3) 0.9045(13) 0.048 Uiso 1 1 d .
N5 N 0.18421(7) 0.2820(2) 0.99668(9) 0.0374(5) Uani 1 1 d .
C1 C 0.01886(12) 0.5803(3) 1.16654(15) 0.0565(8) Uani 1 1 d .
H1 H 0.0431 0.5667 1.2010 0.068 Uiso 1 1 calc R
C2 C -0.00021(13) 0.7264(4) 1.15234(17) 0.0666(9) Uani 1 1 d .
H2 H 0.0108 0.8122 1.1775 0.080 Uiso 1 1 calc R
C3 C -0.03466(12) 0.7485(4) 1.10255(16) 0.0613(8) Uani 1 1 d .
H3 H -0.0478 0.8490 1.0934 0.074 Uiso 1 1 calc R
C4 C -0.05012(13) 0.6253(4) 1.06587(16) 0.0648(9) Uani 1 1 d .
H4 H -0.0738 0.6405 1.0309 0.078 Uiso 1 1 calc R
C5 C -0.03144(12) 0.4786(4) 1.07956(15) 0.0606(8) Uani 1 1 d .
H5 H -0.0422 0.3940 1.0535 0.073 Uiso 1 1 calc R
C6 C 0.00265(10) 0.4534(3) 1.13058(12) 0.0421(6) Uani 1 1 d .
C7 C 0.02041(10) 0.2922(3) 1.14540(12) 0.0422(6) Uani 1 1 d .
C8 C 0.09230(10) 0.1357(3) 1.18698(12) 0.0400(6) Uani 1 1 d .
C9 C 0.07822(10) 0.0434(3) 1.23585(13) 0.0489(7) Uani 1 1 d .
H9 H 0.0519 0.0768 1.2606 0.059 Uiso 1 1 calc R
C10 C 0.10198(11) -0.0954(4) 1.24872(13) 0.0526(7) Uani 1 1 d .
H10 H 0.0920 -0.1577 1.2822 0.063 Uiso 1 1 calc R
C11 C 0.14042(11) -0.1453(3) 1.21327(13) 0.0494(7) Uani 1 1 d .
H11 H 0.1563 -0.2424 1.2219 0.059 Uiso 1 1 calc R
C12 C 0.15558(10) -0.0538(3) 1.16548(12) 0.0443(7) Uani 1 1 d .
H12 H 0.1822 -0.0876 1.1414 0.053 Uiso 1 1 calc R
C13 C 0.13203(9) 0.0880(3) 1.15233(11) 0.0378(6) Uani 1 1 d .
C14 C 0.15930(9) 0.3297(3) 1.10161(12) 0.0383(6) Uani 1 1 d .
C15 C 0.17896(9) 0.3868(3) 1.04177(12) 0.0381(6) Uani 1 1 d .
C16 C 0.18986(10) 0.5428(3) 1.03505(14) 0.0492(7) Uani 1 1 d .
H16 H 0.1847 0.6146 1.0675 0.059 Uiso 1 1 calc R
C17 C 0.20848(11) 0.5905(3) 0.97970(14) 0.0528(8) Uani 1 1 d .
H17 H 0.2164 0.6964 0.9736 0.063 Uiso 1 1 calc R
C18 C 0.21548(10) 0.4840(3) 0.93344(14) 0.0484(7) Uani 1 1 d .
H18 H 0.2292 0.5145 0.8956 0.058 Uiso 1 1 calc R
C19 C 0.20210(9) 0.3311(3) 0.94327(12) 0.0390(6) Uani 1 1 d .
C20 C 0.20590(10) 0.2143(3) 0.89167(12) 0.0442(7) Uani 1 1 d .
C21 C 0.18604(10) -0.0616(3) 0.87006(11) 0.0405(6) Uani 1 1 d .
C22 C 0.22099(11) -0.0932(4) 0.82580(12) 0.0510(7) Uani 1 1 d .
H22 H 0.2488 -0.0254 0.8216 0.061 Uiso 1 1 calc R
C23 C 0.21505(13) -0.2227(4) 0.78833(13) 0.0578(8) Uani 1 1 d .
H23 H 0.2384 -0.2423 0.7577 0.069 Uiso 1 1 calc R
C24 C 0.17540(13) -0.3243(4) 0.79490(12) 0.0560(8) Uani 1 1 d .
H24 H 0.1716 -0.4134 0.7690 0.067 Uiso 1 1 calc R
C25 C 0.14118(12) -0.2957(3) 0.83928(12) 0.0497(7) Uani 1 1 d .
H25 H 0.1140 -0.3657 0.8440 0.060 Uiso 1 1 calc R
C26 C 0.14655(10) -0.1649(3) 0.87687(11) 0.0391(6) Uani 1 1 d .
C27 C 0.11396(9) -0.1041(3) 0.98050(12) 0.0373(6) Uani 1 1 d .
C28 C 0.06624(10) -0.0968(4) 1.01443(14) 0.0539(7) Uani 1 1 d .
H28A H 0.0665 -0.1805 1.0453 0.081 Uiso 1 1 calc R
H28B H 0.0367 -0.1084 0.9844 0.081 Uiso 1 1 calc R
H28C H 0.0645 0.0033 1.0357 0.081 Uiso 1 1 calc R

loop_
_atom_site_aniso_label
_atom_site_aniso_U_11
_atom_site_aniso_U_22
_atom_site_aniso_U_33
_atom_site_aniso_U_23
_atom_site_aniso_U_13
_atom_site_aniso_U_12
O1 0.0454(11) 0.0526(11) 0.0691(13) 0.0030(10) -0.0149(10) -0.0125(10)
O2 0.0450(10) 0.0487(11) 0.0474(11) -0.0124(9) 0.0016(8) -0.0061(9)
O3 0.0746(15) 0.0725(14) 0.0466(12) 0.0157(11) 0.0219(11) -0.0064(12)
O4 0.0367(10) 0.0469(10) 0.0339(9) 0.0003(8) 0.0023(7) -0.0027(8)
N1 0.0359(12) 0.0460(14) 0.0511(14) -0.0116(11) 0.0008(10) -0.0037(11)
N2 0.0414(12) 0.0399(13) 0.0355(12) -0.0036(10) 0.0034(10) -0.0014(10)
N3 0.0425(13) 0.0512(14) 0.0350(12) 0.0056(12) 0.0099(10) 0.0003(11)
N4 0.0335(11) 0.0455(13) 0.0398(12) -0.0054(10) -0.0004(10) -0.0004(10)
N5 0.0302(11) 0.0419(12) 0.0399(12) 0.0060(10) 0.0006(9) 0.0007(9)
C1 0.0529(17) 0.062(2) 0.0539(18) -0.0136(16) 0.0004(14) 0.0059(16)
C2 0.067(2) 0.057(2) 0.075(2) -0.0189(17) 0.0012(18) 0.0114(17)
C3 0.0532(18) 0.0569(19) 0.075(2) 0.0036(17) 0.0147(17) 0.0058(16)
C4 0.060(2) 0.060(2) 0.072(2) 0.0117(18) -0.0080(17) -0.0039(17)
C5 0.063(2) 0.0544(18) 0.0620(19) -0.0011(16) -0.0094(16) -0.0099(16)
C6 0.0344(14) 0.0483(16) 0.0442(15) -0.0052(13) 0.0063(12) -0.0030(12)
C7 0.0357(14) 0.0533(17) 0.0374(14) -0.0072(13) 0.0013(11) -0.0047(13)
C8 0.0366(14) 0.0459(15) 0.0370(14) -0.0102(12) -0.0004(11) -0.0045(12)
C9 0.0400(15) 0.0647(19) 0.0423(15) -0.0080(15) 0.0057(12) -0.0073(15)
C10 0.0510(17) 0.067(2) 0.0402(15) 0.0054(15) 0.0036(13) -0.0106(16)
C11 0.0490(17) 0.0522(17) 0.0464(16) 0.0075(14) -0.0001(13) -0.0033(14)
C12 0.0426(15) 0.0468(16) 0.0434(15) 0.0014(13) 0.0020(12) 0.0020(13)
C13 0.0364(13) 0.0456(15) 0.0307(13) -0.0044(12) -0.0013(11) -0.0081(12)
C14 0.0310(13) 0.0414(16) 0.0414(14) -0.0031(13) -0.0048(11) -0.0031(12)
C15 0.0322(13) 0.0391(15) 0.0417(14) 0.0013(12) -0.0062(11) -0.0005(11)
C16 0.0478(16) 0.0400(16) 0.0573(18) 0.0014(14) -0.0122(14) -0.0055(13)
C17 0.0530(17) 0.0416(16) 0.0612(19) 0.0133(15) -0.0136(15) -0.0101(14)
C18 0.0369(14) 0.0542(17) 0.0528(17) 0.0199(15) -0.0044(13) -0.0064(13)
C19 0.0289(12) 0.0466(15) 0.0410(14) 0.0136(13) -0.0022(11) -0.0004(12)
C20 0.0347(14) 0.0549(17) 0.0434(15) 0.0133(14) 0.0051(12) -0.0005(13)
C21 0.0409(15) 0.0495(16) 0.0312(13) 0.0042(12) 0.0040(11) 0.0114(13)
C22 0.0506(17) 0.0694(19) 0.0340(14) 0.0058(15) 0.0089(12) 0.0134(15)
C23 0.061(2) 0.080(2) 0.0337(15) 0.0057(16) 0.0093(13) 0.0254(18)
C24 0.072(2) 0.0619(19) 0.0327(14) -0.0075(14) -0.0039(14) 0.0260(18)
C25 0.0590(18) 0.0525(17) 0.0360(14) -0.0046(13) -0.0069(13) 0.0124(14)
C26 0.0390(14) 0.0501(15) 0.0279(12) 0.0025(12) -0.0008(11) 0.0119(13)
C27 0.0379(14) 0.0365(14) 0.0377(13) -0.0022(12) 0.0046(11) -0.0027(12)
C28 0.0406(15) 0.0674(19) 0.0551(17) -0.0114(16) 0.0125(13) -0.0047(15)

loop_
_atom_type_symbol
_atom_type_description
_atom_type_scat_dispersion_real
_atom_type_scat_dispersion_imag
_atom_type_scat_source
C C 0.0181 0.0091 'International Tables Vol C Tables 4.2.6.8 and 6.1.1.4'
H H 0.0000 0.0000 'International Tables Vol C Tables 4.2.6.8 and 6.1.1.4'
N N 0.0311 0.0180 'International Tables Vol C Tables 4.2.6.8 and 6.1.1.4'
O O 0.0492 0.0322 'International Tables Vol C Tables 4.2.6.8 and 6.1.1.4'

loop_
_geom_angle_atom_site_label_1
_geom_angle_atom_site_label_2
_geom_angle_atom_site_label_3
_geom_angle
C7 N1 C8 124.3(2)
C7 N1 H1N 118.2(19)
C8 N1 H1N 114.5(18)
C14 N2 C13 127.5(2)
C14 N2 H2N 115.6(18)
C13 N2 H2N 115.6(18)
C20 N3 C21 127.7(2)
C20 N3 H3N 114.4(19)
C21 N3 H3N 117.8(19)
C27 N4 C26 127.8(2)
C27 N4 H4N 117.3(19)
C26 N4 H4N 113.4(19)
C15 N5 C19 117.8(2)
C2 C1 C6 120.3(3)
C2 C1 H1 119.9
C6 C1 H1 119.9
C3 C2 C1 120.7(3)
C3 C2 H2 119.6
C1 C2 H2 119.6
C2 C3 C4 119.7(3)
C2 C3 H3 120.2
C4 C3 H3 120.2
C3 C4 C5 120.3(3)
C3 C4 H4 119.9
C5 C4 H4 119.9
C6 C5 C4 120.9(3)
C6 C5 H5 119.5
C4 C5 H5 119.5
C5 C6 C1 118.1(3)
C5 C6 C7 119.4(2)
C1 C6 C7 122.5(2)
O1 C7 N1 122.2(3)
O1 C7 C6 121.8(2)
N1 C7 C6 116.0(2)
C9 C8 C13 119.2(2)
C9 C8 N1 120.7(2)
C13 C8 N1 120.1(2)
C10 C9 C8 120.6(3)
C10 C9 H9 119.7
C8 C9 H9 119.7
C9 C10 C11 120.4(3)
C9 C10 H10 119.8
C11 C10 H10 119.8
C12 C11 C10 119.8(3)
C12 C11 H11 120.1
C10 C11 H11 120.1
C11 C12 C13 120.3(3)
C11 C12 H12 119.9
C13 C12 H12 119.9
C12 C13 C8 119.7(2)
C12 C13 N2 118.3(2)
C8 C13 N2 122.0(2)
O2 C14 N2 125.0(3)
O2 C14 C15 120.7(2)
N2 C14 C15 114.3(2)
N5 C15 C16 123.2(3)
N5 C15 C14 117.1(2)
C16 C15 C14 119.6(3)
C17 C16 C15 117.9(3)
C17 C16 H16 121.0
C15 C16 H16 121.0
C18 C17 C16 119.8(3)
C18 C17 H17 120.1
C16 C17 H17 120.1
C17 C18 C19 118.5(3)
C17 C18 H18 120.8
C19 C18 H18 120.8
N5 C19 C18 122.8(3)
N5 C19 C20 117.6(2)
C18 C19 C20 119.6(2)
O3 C20 N3 126.2(3)
O3 C20 C19 121.2(3)
N3 C20 C19 112.6(2)
C26 C21 C22 119.0(3)
C26 C21 N3 119.3(2)
C22 C21 N3 121.6(3)
C23 C22 C21 120.1(3)
C23 C22 H22 120.0
C21 C22 H22 120.0
C22 C23 C24 120.6(3)
C22 C23 H23 119.7
C24 C23 H23 119.7
C23 C24 C25 119.8(3)
C23 C24 H24 120.1
C25 C24 H24 120.1
C24 C25 C26 120.0(3)
C24 C25 H25 120.0
C26 C25 H25 120.0
C21 C26 C25 120.4(2)
C21 C26 N4 122.4(2)
C25 C26 N4 117.1(2)
O4 C27 N4 123.0(2)
O4 C27 C28 121.0(2)
N4 C27 C28 116.0(2)
C27 C28 H28A 109.5
C27 C28 H28B 109.5
H28A C28 H28B 109.5
C27 C28 H28C 109.5
H28A C28 H28C 109.5
H28B C28 H28C 109.5

loop_
_geom_bond_atom_site_label_1
_geom_bond_atom_site_label_2
_geom_bond_distance
O1 C7 1.230(3)
O2 C14 1.228(3)
O3 C20 1.219(3)
O4 C27 1.236(3)
N1 C7 1.345(3)
N1 C8 1.421(3)
N1 H1N 0.89(3)
N2 C14 1.351(3)
N2 C13 1.420(3)
N2 H2N 0.89(3)
N3 C20 1.353(3)
N3 C21 1.405(3)
N3 H3N 0.87(3)
N4 C27 1.347(3)
N4 C26 1.436(3)
N4 H4N 0.85(3)
N5 C15 1.339(3)
N5 C19 1.341(3)
C1 C2 1.384(4)
C1 C6 1.389(4)
C1 H1 0.9500
C2 C3 1.364(5)
C2 H2 0.9500
C3 C4 1.368(5)
C3 H3 0.9500
C4 C5 1.383(4)
C4 H4 0.9500
C5 C6 1.382(4)
C5 H5 0.9500
C6 C7 1.496(4)
C8 C9 1.390(4)
C8 C13 1.394(4)
C9 C10 1.372(4)
C9 H9 0.9500
C10 C11 1.383(4)
C10 H10 0.9500
C11 C12 1.377(4)
C11 H11 0.9500
C12 C13 1.393(4)
C12 H12 0.9500
C14 C15 1.503(4)
C15 C16 1.387(4)
C16 C17 1.382(4)
C16 H16 0.9500
C17 C18 1.375(4)
C17 H17 0.9500
C18 C19 1.387(4)
C18 H18 0.9500
C19 C20 1.506(4)
C21 C26 1.389(4)
C21 C22 1.400(4)
C22 C23 1.379(4)
C22 H22 0.9500
C23 C24 1.382(5)
C23 H23 0.9500
C24 C25 1.384(4)
C24 H24 0.9500
C25 C26 1.389(4)
C25 H25 0.9500
C27 C28 1.504(4)
C28 H28A 0.9800
C28 H28B 0.9800
C28 H28C 0.9800

loop_
_geom_hbond_atom_site_label_D
_geom_hbond_atom_site_label_H
_geom_hbond_atom_site_label_A
_geom_hbond_distance_DH
_geom_hbond_distance_HA
_geom_hbond_distance_DA
_geom_hbond_angle_DHA
_geom_hbond_site_symmetry_A
N1 H1N O2 0.89(3) 1.93(3) 2.686(3) 142(3) .
N2 H2N O4 0.89(3) 2.20(3) 3.013(3) 153(2) .
N2 H2N N5 0.89(3) 2.23(3) 2.671(3) 110(2) .
N3 H3N O4 0.87(3) 1.99(3) 2.739(3) 144(3) .
N3 H3N N5 0.87(3) 2.17(3) 2.648(3) 114(2) .
N4 H4N O1 0.85(3) 2.01(3) 2.844(3) 167(3) 5_557

loop_
_geom_torsion_atom_site_label_1
_geom_torsion_atom_site_label_2
_geom_torsion_atom_site_label_3
_geom_torsion_atom_site_label_4
_geom_torsion
C6 C1 C2 C3 -0.8(5)
C1 C2 C3 C4 -0.7(5)
C2 C3 C4 C5 0.8(5)
C3 C4 C5 C6 0.6(5)
C4 C5 C6 C1 -2.0(5)
C4 C5 C6 C7 177.6(3)
C2 C1 C6 C5 2.1(5)
C2 C1 C6 C7 -177.5(3)
C8 N1 C7 O1 4.6(4)
C8 N1 C7 C6 -175.4(2)
C5 C6 C7 O1 -30.2(4)
C1 C6 C7 O1 149.4(3)
C5 C6 C7 N1 149.9(3)
C1 C6 C7 N1 -30.6(4)
C7 N1 C8 C9 -74.1(3)
C7 N1 C8 C13 107.5(3)
C13 C8 C9 C10 -2.1(4)
N1 C8 C9 C10 179.5(2)
C8 C9 C10 C11 0.2(4)
C9 C10 C11 C12 1.2(4)
C10 C11 C12 C13 -0.6(4)
C11 C12 C13 C8 -1.3(4)
C11 C12 C13 N2 -178.8(2)
C9 C8 C13 C12 2.6(4)
N1 C8 C13 C12 -179.0(2)
C9 C8 C13 N2 -180.0(2)
N1 C8 C13 N2 -1.6(3)
C14 N2 C13 C12 -133.1(3)
C14 N2 C13 C8 49.4(3)
C13 N2 C14 O2 -5.4(4)
C13 N2 C14 C15 176.0(2)
C19 N5 C15 C16 1.7(3)
C19 N5 C15 C14 -179.5(2)
O2 C14 C15 N5 -179.9(2)
N2 C14 C15 N5 -1.2(3)
O2 C14 C15 C16 -1.0(3)
N2 C14 C15 C16 177.7(2)
N5 C15 C16 C17 -2.0(4)
C14 C15 C16 C17 179.2(2)
C15 C16 C17 C18 0.2(4)
C16 C17 C18 C19 1.8(4)
C15 N5 C19 C18 0.5(3)
C15 N5 C19 C20 -177.5(2)
C17 C18 C19 N5 -2.2(4)
C17 C18 C19 C20 175.7(2)
C21 N3 C20 O3 -2.8(4)
C21 N3 C20 C19 176.7(2)
N5 C19 C20 O3 179.6(2)
C18 C19 C20 O3 1.6(4)
N5 C19 C20 N3 0.1(3)
C18 C19 C20 N3 -177.9(2)
C20 N3 C21 C26 -144.5(3)
C20 N3 C21 C22 35.4(4)
C26 C21 C22 C23 2.1(4)
N3 C21 C22 C23 -177.9(2)
C21 C22 C23 C24 -1.5(4)
C22 C23 C24 C25 0.3(4)
C23 C24 C25 C26 0.3(4)
C22 C21 C26 C25 -1.5(4)
N3 C21 C26 C25 178.5(2)
C22 C21 C26 N4 -176.9(2)
N3 C21 C26 N4 3.1(4)
C24 C25 C26 C21 0.3(4)
C24 C25 C26 N4 175.9(2)
C27 N4 C26 C21 -53.6(4)
C27 N4 C26 C25 130.8(3)
C26 N4 C27 O4 6.3(4)
C26 N4 C27 C28 -173.8(2)
